data_8101712
loop_
_publ_author_name
'L.-X. Shi'
'W.-S. Wu'
'J.-C. Dai'
'J.-M. Lin'

_publ_section_title
;
Crystal structure of N,N-phthaloylpicoloylhydrazide, C~14~H~9~N~3~O~3~
;
_journal_issue 1
_journal_name_full 'Zeitschrift f\"ur Kristallographie - New Crystal Structures'
_journal_page_first 93
_journal_page_last 94
_journal_volume 220
_journal_year 2005
_chemical_formula_sum 'C14 H9 N3 O3'
_chemical_formula_weight 267.24
_chemical_name_systematic
; 
 N,N-phthaloylpicoloylhydrazide 
;
_space_group_IT_number 14
_symmetry_cell_setting monoclinic
_symmetry_space_group_name_Hall '-P 2ybc'
_symmetry_space_group_name_H-M 'P 1 21/c 1'
_atom_sites_solution_hydrogens geom
_atom_sites_solution_primary direct
_atom_sites_solution_secondary difmap
_audit_creation_method SHELXL-97
_cell_angle_alpha 90.00
_cell_angle_beta 107.8816(10)
_cell_angle_gamma 90.00
_cell_formula_units_Z 8
_cell_length_a 8.8812(5)
_cell_length_b 20.2950(12)
_cell_length_c 14.3945(8)
_cell_measurement_temperature 293(2)
_cell_volume 2469.2(2)
_computing_cell_refinement PROCESS-AUTO
_computing_data_collection 'PROCESS-AUTO (Rigaku, 1998)'
_computing_data_reduction 'TEXSAN (Molecular Structure Corporation, 1999)'
_computing_molecular_graphics SHELXL-97
_computing_publication_material SHELXL-97
_computing_structure_refinement 'SHELXL-97 (Sheldrick, 1997)'
_computing_structure_solution 'SHELXS-97 (Sheldrick, 1990)'
_diffrn_ambient_temperature 293(2)
_diffrn_measured_fraction_theta_full 0.907
_diffrn_measured_fraction_theta_max 0.907
_diffrn_measurement_device_type 'Riguku R-AXIS RAPID Weissenberg IP'
_diffrn_radiation_monochromator graphite
_diffrn_radiation_source 'fine-focus sealed tube'
_diffrn_radiation_type MoK\a
_diffrn_radiation_wavelength 0.71073
_diffrn_reflns_av_R_equivalents 0.0230
_diffrn_reflns_av_sigmaI/netI 0.0253
_diffrn_reflns_limit_h_max 11
_diffrn_reflns_limit_h_min -10
_diffrn_reflns_limit_k_max 26
_diffrn_reflns_limit_k_min -26
_diffrn_reflns_limit_l_max 0
_diffrn_reflns_limit_l_min -17
_diffrn_reflns_number 9336
_diffrn_reflns_theta_full 27.49
_diffrn_reflns_theta_max 27.49
_diffrn_reflns_theta_min 1.79
_exptl_absorpt_coefficient_mu 0.105
_exptl_crystal_colour colorless
_exptl_crystal_density_diffrn 1.438
_exptl_crystal_density_method 'not measured'
_exptl_crystal_description prism
_exptl_crystal_F_000 1104
_exptl_crystal_size_max 0.63
_exptl_crystal_size_mid 0.48
_exptl_crystal_size_min 0.35
_refine_diff_density_max 0.220
_refine_diff_density_min -0.176
_refine_diff_density_rms 0.039
_refine_ls_extinction_coef 0.0060(8)
_refine_ls_extinction_expression Fc^*^=kFc[1+0.001xFc^2^\l^3^/sin(2\q)]^-1/4^
_refine_ls_extinction_method SHELXL
_refine_ls_goodness_of_fit_ref 1.045
_refine_ls_hydrogen_treatment mixed
_refine_ls_matrix_type full
_refine_ls_number_parameters 362
_refine_ls_number_reflns 5140
_refine_ls_number_restraints 0
_refine_ls_restrained_S_all 1.045
_refine_ls_R_factor_all 0.0664
_refine_ls_R_factor_gt 0.0422
_refine_ls_shift/su_max 0.000
_refine_ls_shift/su_mean 0.000
_refine_ls_structure_factor_coef Fsqd
_refine_ls_weighting_details 'calc w=1/[\s^2^(Fo^2^)+(0.0528P)^2^+0.5983P] where P=(Fo^2^+2Fc^2^)/3'
_refine_ls_weighting_scheme calc
_refine_ls_wR_factor_gt 0.1082
_refine_ls_wR_factor_ref 0.1231
_reflns_number_gt 3633
_reflns_number_total 5140
_reflns_threshold_expression >2sigma(I)
_cod_data_source_file 1267-1447.cff
_cod_data_source_block d
_cod_original_sg_symbol_H-M P2(1)/c
_cod_database_code 8101712

loop_
_symmetry_equiv_pos_as_xyz
'x, y, z'
'-x, y+1/2, -z+1/2'
'-x, -y, -z'
'x, -y-1/2, z-1/2'

loop_
_atom_site_label
_atom_site_type_symbol
_atom_site_fract_x
_atom_site_fract_y
_atom_site_fract_z
_atom_site_U_iso_or_equiv
_atom_site_adp_type
_atom_site_occupancy
_atom_site_symmetry_multiplicity
_atom_site_Wyckoff_symbol
_atom_site_calc_flag
_atom_site_refinement_flags
_atom_site_disorder_assembly
_atom_site_disorder_group
C1 C 0.1009(2) 0.41590(9) 0.04129(12) 0.0481(4) Uani 1 4 e d . . .
C2 C 0.1335(2) 0.43951(11) -0.04033(14) 0.0619(5) Uani 1 4 e d . . .
H2A H 0.2132 0.4704 -0.0346 0.074 Uiso 1 4 e calc R . .
C3 C 0.0452(3) 0.41630(12) -0.13053(15) 0.0737(6) Uani 1 4 e d . . .
H3A H 0.0644 0.4312 -0.1870 0.088 Uiso 1 4 e calc R . .
C4 C -0.0712(3) 0.37099(12) -0.13577(15) 0.0694(6) Uani 1 4 e d . . .
H4A H -0.1316 0.3542 -0.1958 0.083 Uiso 1 4 e calc R . .
C5 C -0.0975(2) 0.35066(11) -0.05136(15) 0.0622(5) Uani 1 4 e d . . .
H5A H -0.1778 0.3203 -0.0560 0.075 Uiso 1 4 e calc R . .
C6 C 0.1937(2) 0.43972(9) 0.14102(13) 0.0520(4) Uani 1 4 e d . . .
C7 C 0.3632(2) 0.39881(9) 0.36173(12) 0.0458(4) Uani 1 4 e d . . .
C8 C 0.3910(2) 0.42138(8) 0.46384(12) 0.0439(4) Uani 1 4 e d . . .
C9 C 0.2623(2) 0.45879(9) 0.46767(12) 0.0466(4) Uani 1 4 e d . . .
C10 C 0.2537(2) 0.48505(9) 0.55414(14) 0.0570(5) Uani 1 4 e d . . .
H10A H 0.1670 0.5099 0.5567 0.068 Uiso 1 4 e calc R . .
C11 C 0.3806(3) 0.47276(10) 0.63763(14) 0.0611(5) Uani 1 4 e d . . .
H11A H 0.3791 0.4899 0.6973 0.073 Uiso 1 4 e calc R . .
C12 C 0.5082(3) 0.43560(10) 0.63309(13) 0.0594(5) Uani 1 4 e d . . .
H12A H 0.5911 0.4280 0.6899 0.071 Uiso 1 4 e calc R . .
C13 C 0.5156(2) 0.40940(9) 0.54587(13) 0.0527(4) Uani 1 4 e d . . .
H13A H 0.6020 0.3845 0.5430 0.063 Uiso 1 4 e calc R . .
C14 C 0.1501(2) 0.46390(10) 0.36757(14) 0.0554(5) Uani 1 4 e d . . .
C15 C 0.0345(2) 0.67963(9) 0.55442(13) 0.0485(4) Uani 1 4 e d . . .
C16 C -0.1170(2) 0.70165(11) 0.51367(16) 0.0658(5) Uani 1 4 e d . . .
H16A H -0.1797 0.7122 0.5528 0.079 Uiso 1 4 e calc R . .
C17 C -0.1751(3) 0.70794(13) 0.41376(17) 0.0789(7) Uani 1 4 e d . . .
H17A H -0.2785 0.7218 0.3840 0.095 Uiso 1 4 e calc R . .
C18 C -0.0784(3) 0.69352(14) 0.35927(17) 0.0860(8) Uani 1 4 e d . . .
H18A H -0.1138 0.6981 0.2917 0.103 Uiso 1 4 e calc R . .
C19 C 0.0722(3) 0.67216(16) 0.40597(16) 0.0918(9) Uani 1 4 e d . . .
H19A H 0.1372 0.6624 0.3681 0.110 Uiso 1 4 e calc R . .
C20 C 0.1003(2) 0.67375(9) 0.66319(13) 0.0497(4) Uani 1 4 e d . . .
C21 C 0.3461(2) 0.59843(9) 0.85742(13) 0.0484(4) Uani 1 4 e d . . .
C22 C 0.42253(19) 0.62504(8) 0.95637(12) 0.0453(4) Uani 1 4 e d . . .
C23 C 0.4389(2) 0.69249(8) 0.94994(12) 0.0477(4) Uani 1 4 e d . . .
C24 C 0.5008(2) 0.73066(10) 1.03154(14) 0.0600(5) Uani 1 4 e d . . .
H24A H 0.5104 0.7761 1.0267 0.072 Uiso 1 4 e calc R . .
C25 C 0.5487(3) 0.69919(11) 1.12163(14) 0.0643(5) Uani 1 4 e d . . .
H25A H 0.5903 0.7238 1.1783 0.077 Uiso 1 4 e calc R . .
C26 C 0.5348(2) 0.63189(11) 1.12751(14) 0.0641(5) Uani 1 4 e d . . .
H26A H 0.5701 0.6117 1.1884 0.077 Uiso 1 4 e calc R . .
C27 C 0.4698(2) 0.59333(9) 1.04554(13) 0.0560(5) Uani 1 4 e d . . .
H27A H 0.4585 0.5480 1.0504 0.067 Uiso 1 4 e calc R . .
C28 C 0.3775(2) 0.71259(9) 0.84632(13) 0.0535(4) Uani 1 4 e d . . .
N1 N -0.01419(18) 0.37209(8) 0.03727(11) 0.0543(4) Uani 1 4 e d . . .
N2 N 0.14413(18) 0.41268(9) 0.21235(10) 0.0585(4) Uani 1 4 e d . . .
H02A H 0.0645 0.3863 0.1971 0.070 Uiso 1 4 e calc R . .
N3 N 0.21913(17) 0.42675(8) 0.30899(10) 0.0523(4) Uani 1 4 e d . . .
N4 N 0.1315(2) 0.66453(10) 0.50266(12) 0.0689(5) Uani 1 4 e d . . .
N5 N 0.25168(18) 0.65293(8) 0.69651(11) 0.0567(4) Uani 1 4 e d . . .
H05A H 0.3001 0.6393 0.6567 0.068 Uiso 1 4 e calc R . .
N6 N 0.32701(18) 0.65392(8) 0.79562(10) 0.0528(4) Uani 1 4 e d . . .
O1 O 0.30194(18) 0.47885(8) 0.15577(10) 0.0760(4) Uani 1 4 e d . . .
O2 O 0.44098(16) 0.36316(7) 0.32771(9) 0.0598(4) Uani 1 4 e d . . .
O3 O 0.02577(18) 0.49246(9) 0.33847(11) 0.0830(5) Uani 1 4 e d . . .
O4 O 0.02215(17) 0.68684(7) 0.71720(10) 0.0677(4) Uani 1 4 e d . . .
O5 O 0.30611(18) 0.54323(7) 0.83091(11) 0.0683(4) Uani 1 4 e d . . .
O6 O 0.3700(2) 0.76615(7) 0.80902(10) 0.0750(4) Uani 1 4 e d . . .

loop_
_atom_site_aniso_label
_atom_site_aniso_U_11
_atom_site_aniso_U_22
_atom_site_aniso_U_33
_atom_site_aniso_U_23
_atom_site_aniso_U_13
_atom_site_aniso_U_12
C1 0.0513(10) 0.0549(10) 0.0379(9) 0.0015(7) 0.0133(7) 0.0051(8)
C2 0.0664(12) 0.0746(13) 0.0464(11) 0.0046(9) 0.0196(9) -0.0019(10)
C3 0.0882(16) 0.0940(17) 0.0393(11) 0.0083(10) 0.0200(10) 0.0133(13)
C4 0.0705(13) 0.0894(16) 0.0418(11) -0.0133(10) 0.0075(10) 0.0103(12)
C5 0.0590(11) 0.0675(12) 0.0554(13) -0.0134(10) 0.0109(9) -0.0002(9)
C6 0.0539(10) 0.0584(11) 0.0424(10) 0.0008(8) 0.0130(8) -0.0007(8)
C7 0.0510(9) 0.0478(9) 0.0400(9) -0.0010(7) 0.0160(8) -0.0030(7)
C8 0.0523(9) 0.0431(9) 0.0381(9) -0.0024(7) 0.0166(7) -0.0052(7)
C9 0.0522(10) 0.0513(10) 0.0389(9) 0.0017(7) 0.0179(7) -0.0030(7)
C10 0.0688(12) 0.0555(11) 0.0552(12) -0.0021(9) 0.0318(10) 0.0032(9)
C11 0.0925(15) 0.0578(11) 0.0387(10) -0.0064(8) 0.0283(10) -0.0099(10)
C12 0.0744(13) 0.0586(11) 0.0381(10) 0.0015(8) 0.0069(9) -0.0074(10)
C13 0.0575(10) 0.0506(10) 0.0471(10) 0.0005(8) 0.0119(8) -0.0016(8)
C14 0.0510(10) 0.0684(12) 0.0500(11) 0.0033(9) 0.0204(8) 0.0036(9)
C15 0.0517(10) 0.0526(10) 0.0406(10) 0.0010(7) 0.0133(8) -0.0056(8)
C16 0.0553(12) 0.0813(14) 0.0623(13) 0.0051(11) 0.0202(10) 0.0034(10)
C17 0.0584(12) 0.1068(19) 0.0632(15) 0.0094(13) 0.0062(11) 0.0089(12)
C18 0.0705(15) 0.133(2) 0.0435(12) 0.0086(13) 0.0009(11) 0.0084(14)
C19 0.0712(14) 0.163(3) 0.0402(12) -0.0018(14) 0.0151(11) 0.0208(16)
C20 0.0570(11) 0.0502(10) 0.0461(10) 0.0000(8) 0.0220(8) -0.0057(8)
C21 0.0533(10) 0.0505(10) 0.0436(10) -0.0015(8) 0.0183(8) 0.0022(8)
C22 0.0455(9) 0.0496(9) 0.0411(9) 0.0019(7) 0.0137(7) 0.0028(7)
C23 0.0517(10) 0.0499(10) 0.0391(9) 0.0040(7) 0.0103(7) -0.0034(7)
C24 0.0694(12) 0.0521(10) 0.0504(11) -0.0026(8) 0.0066(9) -0.0092(9)
C25 0.0724(13) 0.0731(13) 0.0376(10) -0.0036(9) 0.0025(9) -0.0058(10)
C26 0.0718(13) 0.0748(14) 0.0402(11) 0.0127(9) 0.0092(9) 0.0057(10)
C27 0.0645(11) 0.0513(10) 0.0493(11) 0.0106(8) 0.0130(9) 0.0056(9)
C28 0.0599(11) 0.0550(11) 0.0427(10) 0.0065(8) 0.0114(8) -0.0043(8)
N1 0.0572(9) 0.0601(9) 0.0447(9) -0.0045(7) 0.0144(7) -0.0027(7)
N2 0.0572(9) 0.0818(11) 0.0329(8) -0.0028(7) 0.0086(7) -0.0164(8)
N3 0.0498(8) 0.0694(10) 0.0360(8) -0.0036(7) 0.0108(6) 0.0006(7)
N4 0.0595(10) 0.1040(14) 0.0416(9) -0.0013(9) 0.0133(8) 0.0112(9)
N5 0.0593(9) 0.0770(11) 0.0327(8) -0.0027(7) 0.0125(7) 0.0052(8)
N6 0.0652(9) 0.0592(9) 0.0325(8) -0.0004(6) 0.0129(7) -0.0022(7)
O1 0.0810(10) 0.0899(11) 0.0548(9) -0.0024(8) 0.0176(7) -0.0322(9)
O2 0.0669(8) 0.0662(8) 0.0493(8) -0.0072(6) 0.0222(6) 0.0089(7)
O3 0.0621(9) 0.1194(14) 0.0664(10) 0.0105(9) 0.0180(7) 0.0304(9)
O4 0.0700(9) 0.0868(10) 0.0560(9) 0.0040(7) 0.0335(7) 0.0026(7)
O5 0.0872(10) 0.0547(8) 0.0619(9) -0.0113(7) 0.0215(8) -0.0048(7)
O6 0.1001(11) 0.0620(9) 0.0549(9) 0.0175(7) 0.0119(8) -0.0110(8)

loop_
_atom_type_symbol
_atom_type_description
_atom_type_scat_dispersion_real
_atom_type_scat_dispersion_imag
_atom_type_scat_source
C C 0.0033 0.0016 'International Tables Vol C Tables 4.2.6.8 and 6.1.1.4'
H H 0.0000 0.0000 'International Tables Vol C Tables 4.2.6.8 and 6.1.1.4'
N N 0.0061 0.0033 'International Tables Vol C Tables 4.2.6.8 and 6.1.1.4'
O O 0.0106 0.0060 'International Tables Vol C Tables 4.2.6.8 and 6.1.1.4'

loop_
_geom_angle_atom_site_label_1
_geom_angle_atom_site_label_2
_geom_angle_atom_site_label_3
_geom_angle
_geom_angle_site_symmetry_1
_geom_angle_site_symmetry_3
_geom_angle_publ_flag
N1 C1 C2 123.33(17) . . ?
N1 C1 C6 116.23(16) . . ?
C2 C1 C6 120.43(17) . . ?
C3 C2 C1 118.4(2) . . ?
C3 C2 H2A 120.8 . . ?
C1 C2 H2A 120.8 . . ?
C4 C3 C2 118.9(2) . . ?
C4 C3 H3A 120.5 . . ?
C2 C3 H3A 120.5 . . ?
C3 C4 C5 119.03(19) . . ?
C3 C4 H4A 120.5 . . ?
C5 C4 H4A 120.5 . . ?
N1 C5 C4 123.6(2) . . ?
N1 C5 H5A 118.2 . . ?
C4 C5 H5A 118.2 . . ?
O1 C6 N2 123.90(17) . . ?
O1 C6 C1 123.43(17) . . ?
N2 C6 C1 112.67(16) . . ?
O2 C7 N3 124.69(16) . . ?
O2 C7 C8 130.24(16) . . ?
N3 C7 C8 105.05(15) . . ?
C13 C8 C9 121.34(16) . . ?
C13 C8 C7 130.03(17) . . ?
C9 C8 C7 108.62(15) . . ?
C10 C9 C8 121.53(17) . . ?
C10 C9 C14 130.04(17) . . ?
C8 C9 C14 108.42(15) . . ?
C9 C10 C11 117.05(18) . . ?
C9 C10 H10A 121.5 . . ?
C11 C10 H10A 121.5 . . ?
C12 C11 C10 121.01(18) . . ?
C12 C11 H11A 119.5 . . ?
C10 C11 H11A 119.5 . . ?
C11 C12 C13 121.44(18) . . ?
C11 C12 H12A 119.3 . . ?
C13 C12 H12A 119.3 . . ?
C8 C13 C12 117.62(18) . . ?
C8 C13 H13A 121.2 . . ?
C12 C13 H13A 121.2 . . ?
O3 C14 N3 124.95(18) . . ?
O3 C14 C9 130.06(18) . . ?
N3 C14 C9 104.98(15) . . ?
N4 C15 C16 123.62(17) . . ?
N4 C15 C20 116.95(16) . . ?
C16 C15 C20 119.40(17) . . ?
C15 C16 C17 118.8(2) . . ?
C15 C16 H16A 120.6 . . ?
C17 C16 H16A 120.6 . . ?
C18 C17 C16 118.8(2) . . ?
C18 C17 H17A 120.6 . . ?
C16 C17 H17A 120.6 . . ?
C17 C18 C19 118.6(2) . . ?
C17 C18 H18A 120.7 . . ?
C19 C18 H18A 120.7 . . ?
N4 C19 C18 124.1(2) . . ?
N4 C19 H19A 118.0 . . ?
C18 C19 H19A 118.0 . . ?
O4 C20 N5 122.78(17) . . ?
O4 C20 C15 122.21(17) . . ?
N5 C20 C15 115.00(16) . . ?
O5 C21 N6 125.22(17) . . ?
O5 C21 C22 130.53(17) . . ?
N6 C21 C22 104.25(15) . . ?
C27 C22 C23 121.02(16) . . ?
C27 C22 C21 130.06(17) . . ?
C23 C22 C21 108.88(15) . . ?
C24 C23 C22 121.60(16) . . ?
C24 C23 C28 129.31(17) . . ?
C22 C23 C28 109.07(15) . . ?
C23 C24 C25 117.79(18) . . ?
C23 C24 H24A 121.1 . . ?
C25 C24 H24A 121.1 . . ?
C26 C25 C24 120.39(18) . . ?
C26 C25 H25A 119.8 . . ?
C24 C25 H25A 119.8 . . ?
C25 C26 C27 122.00(17) . . ?
C25 C26 H26A 119.0 . . ?
C27 C26 H26A 119.0 . . ?
C22 C27 C26 117.17(18) . . ?
C22 C27 H27A 121.4 . . ?
C26 C27 H27A 121.4 . . ?
O6 C28 N6 124.84(17) . . ?
O6 C28 C23 130.60(18) . . ?
N6 C28 C23 104.56(15) . . ?
C5 N1 C1 116.60(17) . . ?
C6 N2 N3 120.97(15) . . ?
C6 N2 H02A 119.5 . . ?
N3 N2 H02A 119.5 . . ?
N2 N3 C7 123.07(15) . . ?
N2 N3 C14 123.61(15) . . ?
C7 N3 C14 112.88(14) . . ?
C15 N4 C19 116.01(18) . . ?
C20 N5 N6 118.54(15) . . ?
C20 N5 H05A 120.7 . . ?
N6 N5 H05A 120.7 . . ?
N5 N6 C28 121.98(15) . . ?
N5 N6 C21 124.52(15) . . ?
C28 N6 C21 113.17(14) . . ?

loop_
_geom_bond_atom_site_label_1
_geom_bond_atom_site_label_2
_geom_bond_distance
_geom_bond_site_symmetry_2
_geom_bond_publ_flag
C1 N1 1.343(2) . ?
C1 C2 1.379(3) . ?
C1 C6 1.499(2) . ?
C2 C3 1.378(3) . ?
C2 H2A 0.9300 . ?
C3 C4 1.368(3) . ?
C3 H3A 0.9300 . ?
C4 C5 1.370(3) . ?
C4 H4A 0.9300 . ?
C5 N1 1.336(2) . ?
C5 H5A 0.9300 . ?
C6 O1 1.215(2) . ?
C6 N2 1.351(2) . ?
C7 O2 1.203(2) . ?
C7 N3 1.392(2) . ?
C7 C8 1.486(2) . ?
C8 C13 1.369(2) . ?
C8 C9 1.387(2) . ?
C9 C10 1.378(3) . ?
C9 C14 1.483(3) . ?
C10 C11 1.395(3) . ?
C10 H10A 0.9300 . ?
C11 C12 1.380(3) . ?
C11 H11A 0.9300 . ?
C12 C13 1.383(3) . ?
C12 H12A 0.9300 . ?
C13 H13A 0.9300 . ?
C14 O3 1.202(2) . ?
C14 N3 1.405(2) . ?
C15 N4 1.336(2) . ?
C15 C16 1.367(3) . ?
C15 C20 1.498(2) . ?
C16 C17 1.377(3) . ?
C16 H16A 0.9300 . ?
C17 C18 1.361(3) . ?
C17 H17A 0.9300 . ?
C18 C19 1.370(3) . ?
C18 H18A 0.9300 . ?
C19 N4 1.337(3) . ?
C19 H19A 0.9300 . ?
C20 O4 1.220(2) . ?
C20 N5 1.349(2) . ?
C21 O5 1.201(2) . ?
C21 N6 1.413(2) . ?
C21 C22 1.479(2) . ?
C22 C27 1.381(2) . ?
C22 C23 1.383(2) . ?
C23 C24 1.373(3) . ?
C23 C28 1.480(2) . ?
C24 C25 1.390(3) . ?
C24 H24A 0.9300 . ?
C25 C26 1.376(3) . ?
C25 H25A 0.9300 . ?
C26 C27 1.386(3) . ?
C26 H26A 0.9300 . ?
C27 H27A 0.9300 . ?
C28 O6 1.205(2) . ?
C28 N6 1.397(2) . ?
N2 N3 1.3752(19) . ?
N2 H02A 0.8600 . ?
N5 N6 1.377(2) . ?
N5 H05A 0.8600 . ?

loop_
_geom_torsion_atom_site_label_1
_geom_torsion_atom_site_label_2
_geom_torsion_atom_site_label_3
_geom_torsion_atom_site_label_4
_geom_torsion
_geom_torsion_site_symmetry_1
_geom_torsion_site_symmetry_2
_geom_torsion_site_symmetry_3
_geom_torsion_site_symmetry_4
_geom_torsion_publ_flag
N1 C1 C2 C3 -1.0(3) . . . . ?
C6 C1 C2 C3 -179.92(18) . . . . ?
C1 C2 C3 C4 0.1(3) . . . . ?
C2 C3 C4 C5 0.7(3) . . . . ?
C3 C4 C5 N1 -0.8(3) . . . . ?
N1 C1 C6 O1 179.34(19) . . . . ?
C2 C1 C6 O1 -1.7(3) . . . . ?
N1 C1 C6 N2 -0.3(2) . . . . ?
C2 C1 C6 N2 178.65(17) . . . . ?
O2 C7 C8 C13 2.6(3) . . . . ?
N3 C7 C8 C13 -179.02(17) . . . . ?
O2 C7 C8 C9 -176.25(19) . . . . ?
N3 C7 C8 C9 2.17(19) . . . . ?
C13 C8 C9 C10 -0.5(3) . . . . ?
C7 C8 C9 C10 178.42(16) . . . . ?
C13 C8 C9 C14 178.83(16) . . . . ?
C7 C8 C9 C14 -2.23(19) . . . . ?
C8 C9 C10 C11 0.4(3) . . . . ?
C14 C9 C10 C11 -178.75(18) . . . . ?
C9 C10 C11 C12 -0.3(3) . . . . ?
C10 C11 C12 C13 0.2(3) . . . . ?
C9 C8 C13 C12 0.4(3) . . . . ?
C7 C8 C13 C12 -178.26(17) . . . . ?
C11 C12 C13 C8 -0.3(3) . . . . ?
C10 C9 C14 O3 0.5(4) . . . . ?
C8 C9 C14 O3 -178.8(2) . . . . ?
C10 C9 C14 N3 -179.29(19) . . . . ?
C8 C9 C14 N3 1.4(2) . . . . ?
N4 C15 C16 C17 1.0(3) . . . . ?
C20 C15 C16 C17 178.9(2) . . . . ?
C15 C16 C17 C18 -1.5(4) . . . . ?
C16 C17 C18 C19 1.1(4) . . . . ?
C17 C18 C19 N4 -0.1(5) . . . . ?
N4 C15 C20 O4 179.42(18) . . . . ?
C16 C15 C20 O4 1.4(3) . . . . ?
N4 C15 C20 N5 -0.7(2) . . . . ?
C16 C15 C20 N5 -178.68(18) . . . . ?
O5 C21 C22 C27 0.4(3) . . . . ?
N6 C21 C22 C27 -179.76(18) . . . . ?
O5 C21 C22 C23 -177.4(2) . . . . ?
N6 C21 C22 C23 2.37(19) . . . . ?
C27 C22 C23 C24 -0.7(3) . . . . ?
C21 C22 C23 C24 177.38(17) . . . . ?
C27 C22 C23 C28 -179.50(17) . . . . ?
C21 C22 C23 C28 -1.4(2) . . . . ?
C22 C23 C24 C25 0.7(3) . . . . ?
C28 C23 C24 C25 179.2(2) . . . . ?
C23 C24 C25 C26 0.5(3) . . . . ?
C24 C25 C26 C27 -1.7(3) . . . . ?
C23 C22 C27 C26 -0.4(3) . . . . ?
C21 C22 C27 C26 -178.06(18) . . . . ?
C25 C26 C27 C22 1.6(3) . . . . ?
C24 C23 C28 O6 1.6(4) . . . . ?
C22 C23 C28 O6 -179.7(2) . . . . ?
C24 C23 C28 N6 -178.81(19) . . . . ?
C22 C23 C28 N6 -0.1(2) . . . . ?
C4 C5 N1 C1 -0.1(3) . . . . ?
C2 C1 N1 C5 1.0(3) . . . . ?
C6 C1 N1 C5 179.93(16) . . . . ?
O1 C6 N2 N3 -2.2(3) . . . . ?
C1 C6 N2 N3 177.51(16) . . . . ?
C6 N2 N3 C7 -77.1(2) . . . . ?
C6 N2 N3 C14 111.1(2) . . . . ?
O2 C7 N3 N2 4.7(3) . . . . ?
C8 C7 N3 N2 -173.83(15) . . . . ?
O2 C7 N3 C14 177.26(18) . . . . ?
C8 C7 N3 C14 -1.3(2) . . . . ?
O3 C14 N3 N2 -7.3(3) . . . . ?
C9 C14 N3 N2 172.48(16) . . . . ?
O3 C14 N3 C7 -179.8(2) . . . . ?
C9 C14 N3 C7 0.0(2) . . . . ?
C16 C15 N4 C19 0.1(3) . . . . ?
C20 C15 N4 C19 -177.9(2) . . . . ?
C18 C19 N4 C15 -0.5(4) . . . . ?
O4 C20 N5 N6 -7.9(3) . . . . ?
C15 C20 N5 N6 172.16(15) . . . . ?
C20 N5 N6 C28 -73.7(2) . . . . ?
C20 N5 N6 C21 99.3(2) . . . . ?
O6 C28 N6 N5 -5.0(3) . . . . ?
C23 C28 N6 N5 175.44(16) . . . . ?
O6 C28 N6 C21 -178.6(2) . . . . ?
C23 C28 N6 C21 1.8(2) . . . . ?
O5 C21 N6 N5 3.8(3) . . . . ?
C22 C21 N6 N5 -176.06(16) . . . . ?
O5 C21 N6 C28 177.26(19) . . . . ?
C22 C21 N6 C28 -2.6(2) . . . . ?
